data_7114184
loop_
_publ_author_name
'Br\"oring, Martin'
'C\'onsul Tejero, Esther'
'Pfister, Andreas'
'Brandt, Carsten D.'
'P\'erez Torrente, Jes\'es J.'

_publ_section_title
;
 Unexpected formation and structural characterisation of a novel rhodium
 B12 analogue
;
_journal_issue 24
_journal_name_full 'Chemical Communications'
_journal_page_first 3058
_journal_page_last 3059
_journal_paper_doi 10.1039/b208935c
_journal_year 2002
_chemical_formula_sum 'C38 H51 Cl6 N4 Rh'
_chemical_formula_weight 879.44
_chemical_name_systematic ?
_space_group_IT_number 14
_symmetry_cell_setting monoclinic
_symmetry_space_group_name_Hall '-P 2yn'
_symmetry_space_group_name_H-M 'P 1 21/n 1'
_atom_sites_solution_hydrogens geom
_atom_sites_solution_primary direct
_atom_sites_solution_secondary difmap
_audit_creation_method SHELXL-97
_cell_angle_alpha 90.0000(10)
_cell_angle_beta 115.9660(10)
_cell_angle_gamma 90.000(2)
_cell_formula_units_Z 4
_cell_length_a 14.4846(11)
_cell_length_b 20.5801(15)
_cell_length_c 15.9102(11)
_cell_measurement_reflns_used 8536
_cell_measurement_temperature 173(2)
_cell_measurement_theta_max 27.993
_cell_measurement_theta_min 2.438
_cell_volume 4264.0(5)
_computing_cell_refinement 'SAINT-NT V5/6.0'
_computing_data_collection 'SMART-NT V5.6'
_computing_data_reduction 'SAINT-NT V5/6.0'
_computing_molecular_graphics 'XSHELL in SHELXTL-97'
_computing_publication_material 'XSHELL in SHELXTL-97'
_computing_structure_refinement 'SHELXL-97 (Sheldrick, 1997)'
_computing_structure_solution 'SHELXS-97 (Sheldrick, 1990)'
_diffrn_ambient_temperature 173(2)
_diffrn_measured_fraction_theta_full 0.999
_diffrn_measured_fraction_theta_max 0.999
_diffrn_measurement_device_type 'Bruker Smart Apex with D8-Goniometer'
_diffrn_measurement_method 'omega scans'
_diffrn_radiation_monochromator graphite
_diffrn_radiation_source 'fine-focus sealed tube'
_diffrn_radiation_type MoK\a
_diffrn_radiation_wavelength 0.71073
_diffrn_reflns_av_R_equivalents 0.0439
_diffrn_reflns_av_sigmaI/netI 0.0280
_diffrn_reflns_limit_h_max 16
_diffrn_reflns_limit_h_min -17
_diffrn_reflns_limit_k_max 24
_diffrn_reflns_limit_k_min -24
_diffrn_reflns_limit_l_max 19
_diffrn_reflns_limit_l_min -19
_diffrn_reflns_number 50208
_diffrn_reflns_theta_full 25.35
_diffrn_reflns_theta_max 25.35
_diffrn_reflns_theta_min 1.59
_exptl_absorpt_coefficient_mu 0.807
_exptl_absorpt_correction_type empirical
_exptl_absorpt_process_details 'SADABS2.0 (Sheldrick 2000)'
_exptl_crystal_colour violet
_exptl_crystal_density_diffrn 1.370
_exptl_crystal_density_method 'not measured'
_exptl_crystal_description needle
_exptl_crystal_F_000 1816
_exptl_crystal_size_max 0.30
_exptl_crystal_size_mid 0.10
_exptl_crystal_size_min 0.10
_refine_diff_density_max 1.610
_refine_diff_density_min -0.971
_refine_diff_density_rms 0.094
_refine_ls_extinction_method none
_refine_ls_goodness_of_fit_ref 1.159
_refine_ls_hydrogen_treatment mixed
_refine_ls_matrix_type full
_refine_ls_number_parameters 886
_refine_ls_number_reflns 7808
_refine_ls_number_restraints 403
_refine_ls_restrained_S_all 1.141
_refine_ls_R_factor_all 0.1113
_refine_ls_R_factor_gt 0.0961
_refine_ls_shift/su_max 0.035
_refine_ls_shift/su_mean 0.000
_refine_ls_structure_factor_coef Fsqd
_refine_ls_weighting_details
;
calc w=1/[\s^2^(Fo^2^)+(0.0871P)^2^+14.2746P] where 
P=(Fo^2^+2Fc^2^)/3
;
_refine_ls_weighting_scheme calc
_refine_ls_wR_factor_gt 0.2296
_refine_ls_wR_factor_ref 0.2402
_reflns_number_gt 6447
_reflns_number_total 7808
_reflns_threshold_expression >2sigma(I)
_cod_data_source_file b208935c.txt
_cod_data_source_block ec1cb
_cod_original_sg_symbol_H-M P2(1)/n
_cod_database_code 7114184

loop_
_symmetry_equiv_pos_as_xyz
'x, y, z'
'-x+1/2, y+1/2, -z+1/2'
'-x, -y, -z'
'x-1/2, -y-1/2, z-1/2'

loop_
_atom_site_label
_atom_site_type_symbol
_atom_site_fract_x
_atom_site_fract_y
_atom_site_fract_z
_atom_site_U_iso_or_equiv
_atom_site_adp_type
_atom_site_occupancy
_atom_site_symmetry_multiplicity
_atom_site_calc_flag
_atom_site_refinement_flags
_atom_site_disorder_assembly
_atom_site_disorder_group
C1 C 0.7079(9) 1.0852(5) 0.7697(8) 0.073(3) Uani 0.758(3) 1 d P A 1
C2 C 0.7730(8) 1.0885(5) 0.7189(7) 0.066(3) Uani 0.758(3) 1 d P A 1
C3 C 0.7341(7) 1.0446(5) 0.6493(5) 0.051(2) Uani 0.758(3) 1 d P A 1
C4 C 0.6442(8) 1.0129(5) 0.6520(6) 0.047(2) Uani 0.758(3) 1 d P A 1
C5 C 0.5869(7) 0.9602(5) 0.5964(6) 0.045(2) Uani 0.758(3) 1 d P A 1
H5 H 0.6040 0.9454 0.5484 0.053 Uiso 0.758(3) 1 calc PR A 1
C6 C 0.5048(7) 0.9272(5) 0.6066(5) 0.0451(18) Uani 0.758(3) 1 d P A 1
C7 C 0.4453(8) 0.8720(5) 0.5601(6) 0.047(2) Uani 0.758(3) 1 d P A 1
C8 C 0.3767(6) 0.8601(5) 0.5965(6) 0.051(2) Uani 0.758(3) 1 d P A 1
C9 C 0.3935(6) 0.9105(4) 0.6658(4) 0.0419(17) Uani 0.758(3) 1 d P A 1
C10 C 0.3540(6) 0.9344(4) 0.7305(5) 0.0428(18) Uani 0.758(3) 1 d P A 1
C11 C 0.2803(6) 0.9154(4) 0.7668(5) 0.0454(18) Uani 0.758(3) 1 d P A 1
C12 C 0.2949(7) 0.9590(7) 0.8388(8) 0.052(3) Uani 0.758(3) 1 d P A 1
C13 C 0.3740(6) 1.0052(5) 0.8461(6) 0.042(2) Uani 0.758(3) 1 d P A 1
C14 C 0.4234(10) 1.0532(11) 0.9075(7) 0.048(2) Uani 0.758(3) 1 d P A 1
H14 H 0.4044 1.0586 0.9572 0.058 Uiso 0.758(3) 1 calc PR A 1
C15 C 0.5024(7) 1.0979(5) 0.9076(6) 0.052(2) Uani 0.758(3) 1 d P A 1
C16 C 0.5528(7) 1.1502(5) 0.9719(6) 0.055(2) Uani 0.758(3) 1 d P A 1
C17 C 0.6247(7) 1.1769(5) 0.9479(6) 0.061(2) Uani 0.758(3) 1 d P A 1
C18 C 0.6129(8) 1.1446(6) 0.8575(8) 0.076(3) Uani 0.758(3) 1 d P A 1
C19 C 0.7046(9) 1.1245(7) 0.8437(9) 0.107(5) Uani 0.758(3) 1 d P A 1
H19A H 0.7396 1.1655 0.8425 0.129 Uiso 0.758(3) 1 calc PR A 1
H19B H 0.7505 1.1022 0.9024 0.129 Uiso 0.758(3) 1 calc PR A 1
C20 C 0.8669(9) 1.1313(6) 0.7497(8) 0.088(3) Uani 0.758(3) 1 d P A 1
H20A H 0.9003 1.1337 0.8188 0.105 Uiso 0.758(3) 1 calc PR A 1
H20B H 0.9162 1.1109 0.7300 0.105 Uiso 0.758(3) 1 calc PR A 1
C21 C 0.8462(13) 1.1941(10) 0.7139(13) 0.182(9) Uani 0.758(3) 1 d P A 1
H21A H 0.9107 1.2183 0.7339 0.272 Uiso 0.758(3) 1 calc PR A 1
H21B H 0.8018 1.2161 0.7371 0.272 Uiso 0.758(3) 1 calc PR A 1
H21C H 0.8114 1.1924 0.6454 0.272 Uiso 0.758(3) 1 calc PR A 1
C22 C 0.7759(9) 1.0267(7) 0.5791(7) 0.064(3) Uani 0.758(3) 1 d P A 1
H22A H 0.8158 1.0634 0.5718 0.077 Uiso 0.758(3) 1 calc PR A 1
H22B H 0.7183 1.0172 0.5174 0.077 Uiso 0.758(3) 1 calc PR A 1
C23 C 0.846(3) 0.9660(17) 0.615(3) 0.102(9) Uani 0.758(3) 1 d P A 1
H23A H 0.9009 0.9751 0.6775 0.153 Uiso 0.758(3) 1 calc PR A 1
H23B H 0.8751 0.9553 0.5723 0.153 Uiso 0.758(3) 1 calc PR A 1
H23C H 0.8046 0.9292 0.6194 0.153 Uiso 0.758(3) 1 calc PR A 1
C24 C 0.4585(9) 0.8328(6) 0.4868(8) 0.062(3) Uani 0.758(3) 1 d P A 1
H24A H 0.4630 0.8628 0.4400 0.075 Uiso 0.758(3) 1 calc PR A 1
H24B H 0.3969 0.8053 0.4543 0.075 Uiso 0.758(3) 1 calc PR A 1
C25 C 0.5539(13) 0.7891(8) 0.5253(10) 0.090(4) Uani 0.758(3) 1 d P A 1
H25A H 0.6156 0.8160 0.5561 0.135 Uiso 0.758(3) 1 calc PR A 1
H25B H 0.5576 0.7649 0.4739 0.135 Uiso 0.758(3) 1 calc PR A 1
H25C H 0.5495 0.7586 0.5707 0.135 Uiso 0.758(3) 1 calc PR A 1
C26 C 0.3034(7) 0.8038(4) 0.5743(6) 0.064(2) Uani 0.758(3) 1 d P A 1
H26A H 0.2446 0.8165 0.5868 0.077 Uiso 0.758(3) 1 calc PR A 1
H26B H 0.2763 0.7931 0.5070 0.077 Uiso 0.758(3) 1 calc PR A 1
C27 C 0.3530(10) 0.7452(6) 0.6303(12) 0.114(5) Uani 0.758(3) 1 d P A 1
H27A H 0.4067 0.7297 0.6135 0.172 Uiso 0.758(3) 1 calc PR A 1
H27B H 0.3015 0.7110 0.6175 0.172 Uiso 0.758(3) 1 calc PR A 1
H27C H 0.3837 0.7562 0.6970 0.172 Uiso 0.758(3) 1 calc PR A 1
C28 C 0.2048(7) 0.8614(5) 0.7328(7) 0.072(3) Uani 0.758(3) 1 d P A 1
H28A H 0.1858 0.8484 0.7831 0.087 Uiso 0.758(3) 1 calc PR A 1
H28B H 0.2369 0.8235 0.7178 0.087 Uiso 0.758(3) 1 calc PR A 1
C29 C 0.1074(8) 0.8808(8) 0.6456(11) 0.138(7) Uani 0.758(3) 1 d P A 1
H29A H 0.0787 0.9206 0.6585 0.206 Uiso 0.758(3) 1 calc PR A 1
H29B H 0.0567 0.8457 0.6294 0.206 Uiso 0.758(3) 1 calc PR A 1
H29C H 0.1246 0.8883 0.5933 0.206 Uiso 0.758(3) 1 calc PR A 1
C30 C 0.2356(10) 0.9605(6) 0.8968(9) 0.061(3) Uani 0.758(3) 1 d P A 1
H30A H 0.2845 0.9660 0.9634 0.073 Uiso 0.758(3) 1 calc PR A 1
H30B H 0.2005 0.9182 0.8904 0.073 Uiso 0.758(3) 1 calc PR A 1
C31 C 0.1555(11) 1.0150(7) 0.8684(11) 0.082(4) Uani 0.758(3) 1 d P A 1
H31A H 0.1899 1.0571 0.8762 0.124 Uiso 0.758(3) 1 calc PR A 1
H31B H 0.1194 1.0134 0.9080 0.124 Uiso 0.758(3) 1 calc PR A 1
H31C H 0.1061 1.0094 0.8028 0.124 Uiso 0.758(3) 1 calc PR A 1
C32 C 0.5272(6) 1.1693(4) 1.0511(5) 0.052(2) Uani 0.758(3) 1 d P A 1
H32A H 0.5180 1.1296 1.0816 0.063 Uiso 0.758(3) 1 calc PR A 1
H32B H 0.5853 1.1941 1.0983 0.063 Uiso 0.758(3) 1 calc PR A 1
C33 C 0.4309(10) 1.2101(7) 1.0178(8) 0.085(4) Uani 0.758(3) 1 d P A 1
H33A H 0.4380 1.2481 0.9841 0.128 Uiso 0.758(3) 1 calc PR A 1
H33B H 0.4203 1.2243 1.0718 0.128 Uiso 0.758(3) 1 calc PR A 1
H33C H 0.3718 1.1841 0.9760 0.128 Uiso 0.758(3) 1 calc PR A 1
C34 C 0.7014(9) 1.2292(5) 0.9970(8) 0.080(3) Uani 0.758(3) 1 d P A 1
H34A H 0.7172 1.2284 1.0642 0.096 Uiso 0.758(3) 1 calc PR A 1
H34B H 0.7657 1.2193 0.9920 0.096 Uiso 0.758(3) 1 calc PR A 1
C35 C 0.6695(12) 1.2914(8) 0.9628(11) 0.129(5) Uani 0.758(3) 1 d P A 1
H35A H 0.6716 1.2963 0.9023 0.193 Uiso 0.758(3) 1 calc PR A 1
H35B H 0.7153 1.3234 1.0070 0.193 Uiso 0.758(3) 1 calc PR A 1
H35C H 0.5992 1.2983 0.9548 0.193 Uiso 0.758(3) 1 calc PR A 1
C36 C 0.5662(11) 1.1984(6) 0.7731(8) 0.101(4) Uani 0.758(3) 1 d P A 1
H36A H 0.6151 1.2343 0.7864 0.152 Uiso 0.758(3) 1 calc PR A 1
H36B H 0.5010 1.2151 0.7689 0.152 Uiso 0.758(3) 1 calc PR A 1
H36C H 0.5547 1.1779 0.7138 0.152 Uiso 0.758(3) 1 calc PR A 1
C41 C 0.301(4) 0.916(3) 0.729(4) 0.111(5) Uani 0.242(3) 1 d PU A 2
C42 C 0.223(4) 0.909(3) 0.778(3) 0.114(5) Uani 0.242(3) 1 d PU A 2
C43 C 0.267(5) 0.957(5) 0.836(6) 0.109(5) Uani 0.242(3) 1 d PU A 2
C44 C 0.351(6) 0.985(4) 0.846(5) 0.105(5) Uani 0.242(3) 1 d PU A 2
C45 C 0.411(7) 1.049(6) 0.896(6) 0.104(5) Uani 0.242(3) 1 d PU A 2
H45 H 0.3843 1.0741 0.9308 0.125 Uiso 0.242(3) 1 calc PR A 2
C46 C 0.494(4) 1.071(3) 0.893(3) 0.099(5) Uani 0.242(3) 1 d PDU A 2
C47 C 0.552(4) 1.123(3) 0.943(4) 0.102(5) Uani 0.242(3) 1 d PDU A 2
C48 C 0.626(3) 1.139(2) 0.913(3) 0.101(5) Uani 0.242(3) 1 d PDU A 2
C49 C 0.606(3) 1.086(2) 0.836(3) 0.094(4) Uani 0.242(3) 1 d PDU A 2
C50 C 0.652(3) 1.062(3) 0.771(3) 0.096(4) Uani 0.242(3) 1 d PU A 2
C51 C 0.727(4) 1.083(3) 0.727(4) 0.099(5) Uani 0.242(3) 1 d PU A 2
C52 C 0.700(4) 1.031(3) 0.662(4) 0.096(5) Uani 0.242(3) 1 d PU A 2
C53 C 0.619(4) 0.984(3) 0.642(4) 0.093(5) Uani 0.242(3) 1 d PU A 2
C54 C 0.564(5) 0.940(3) 0.603(4) 0.098(5) Uani 0.242(3) 1 d PU A 2
H54 H 0.5770 0.9351 0.5497 0.118 Uiso 0.242(3) 1 calc PR A 2
C55 C 0.492(5) 0.893(3) 0.589(4) 0.103(5) Uani 0.242(3) 1 d PU A 2
C56 C 0.443(4) 0.850(3) 0.533(5) 0.109(5) Uani 0.242(3) 1 d PU A 2
C57 C 0.369(4) 0.823(3) 0.560(4) 0.115(5) Uani 0.242(3) 1 d PU A 2
C58 C 0.388(4) 0.859(3) 0.645(4) 0.112(5) Uani 0.242(3) 1 d PU A 2
C59 C 0.289(3) 0.874(2) 0.649(3) 0.115(5) Uani 0.242(3) 1 d PU A 2
H59A H 0.2422 0.8963 0.5908 0.137 Uiso 0.242(3) 1 calc PR A 2
H59B H 0.2563 0.8330 0.6535 0.137 Uiso 0.242(3) 1 calc PR A 2
C61 C 0.148(4) 0.815(2) 0.798(4) 0.143(12) Uani 0.242(3) 1 d PU A 2
H61A H 0.2227 0.8092 0.8317 0.215 Uiso 0.242(3) 1 calc PR A 2
H61B H 0.1186 0.7789 0.7540 0.215 Uiso 0.242(3) 1 calc PR A 2
H61C H 0.1187 0.8146 0.8434 0.215 Uiso 0.242(3) 1 calc PR A 2
C60 C 0.126(4) 0.872(3) 0.751(3) 0.120(7) Uani 0.242(3) 1 d PU A 2
H60A H 0.0778 0.8979 0.7666 0.144 Uiso 0.242(3) 1 calc PR A 2
H60B H 0.0936 0.8643 0.6828 0.144 Uiso 0.242(3) 1 calc PR A 2
C62 C 0.227(6) 0.981(3) 0.910(5) 0.109(7) Uani 0.242(3) 1 d PU A 2
H62A H 0.1854 0.9450 0.9182 0.130 Uiso 0.242(3) 1 calc PR A 2
H62B H 0.2870 0.9873 0.9707 0.130 Uiso 0.242(3) 1 calc PR A 2
C63 C 0.163(6) 1.042(3) 0.886(5) 0.116(12) Uani 0.242(3) 1 d PU A 2
H63A H 0.2071 1.0797 0.8939 0.174 Uiso 0.242(3) 1 calc PR A 2
H63B H 0.1289 1.0461 0.9271 0.174 Uiso 0.242(3) 1 calc PR A 2
H63C H 0.1105 1.0398 0.8206 0.174 Uiso 0.242(3) 1 calc PR A 2
C64 C 0.539(4) 1.163(3) 1.009(4) 0.108(6) Uani 0.242(3) 1 d PU A 2
H64A H 0.6025 1.1888 1.0406 0.130 Uiso 0.242(3) 1 calc PR A 2
H64B H 0.5360 1.1335 1.0577 0.130 Uiso 0.242(3) 1 calc PR A 2
C65 C 0.451(4) 1.208(3) 0.981(4) 0.125(12) Uani 0.242(3) 1 d PU A 2
H65A H 0.4244 1.2173 0.9139 0.187 Uiso 0.242(3) 1 calc PR A 2
H65B H 0.4739 1.2486 1.0163 0.187 Uiso 0.242(3) 1 calc PR A 2
H65C H 0.3970 1.1882 0.9935 0.187 Uiso 0.242(3) 1 calc PR A 2
C66 C 0.706(3) 1.192(2) 0.915(3) 0.110(6) Uani 0.242(3) 1 d PU A 2
H66A H 0.7546 1.2002 0.9810 0.132 Uiso 0.242(3) 1 calc PR A 2
H66B H 0.7456 1.1734 0.8834 0.132 Uiso 0.242(3) 1 calc PR A 2
C67 C 0.662(4) 1.251(2) 0.872(3) 0.131(11) Uani 0.242(3) 1 d PU A 2
H67A H 0.6393 1.2472 0.8046 0.196 Uiso 0.242(3) 1 calc PR A 2
H67B H 0.7129 1.2855 0.8975 0.196 Uiso 0.242(3) 1 calc PR A 2
H67C H 0.6027 1.2606 0.8845 0.196 Uiso 0.242(3) 1 calc PR A 2
C68 C 0.809(3) 1.126(2) 0.771(3) 0.112(7) Uani 0.242(3) 1 d PDU A 2
H68A H 0.7845 1.1593 0.8013 0.134 Uiso 0.242(3) 1 calc PR A 2
H68B H 0.8175 1.1481 0.7197 0.134 Uiso 0.242(3) 1 calc PR A 2
C69 C 0.917(3) 1.107(2) 0.843(3) 0.137(13) Uani 0.242(3) 1 d PDU A 2
H69A H 0.9174 1.1010 0.9044 0.206 Uiso 0.242(3) 1 calc PR A 2
H69B H 0.9654 1.1416 0.8473 0.206 Uiso 0.242(3) 1 calc PR A 2
H69C H 0.9379 1.0665 0.8240 0.206 Uiso 0.242(3) 1 calc PR A 2
C70 C 0.766(4) 1.030(3) 0.603(4) 0.097(6) Uani 0.242(3) 1 d PDU A 2
H70A H 0.7153 1.0333 0.5368 0.116 Uiso 0.242(3) 1 calc PR A 2
H70B H 0.8051 1.0710 0.6186 0.116 Uiso 0.242(3) 1 calc PR A 2
C71 C 0.840(8) 0.978(5) 0.606(10) 0.091(10) Uani 0.242(3) 1 d PDU A 2
H71A H 0.9083 0.9877 0.6567 0.137 Uiso 0.242(3) 1 calc PR A 2
H71B H 0.8448 0.9775 0.5463 0.137 Uiso 0.242(3) 1 calc PR A 2
H71C H 0.8168 0.9358 0.6169 0.137 Uiso 0.242(3) 1 calc PR A 2
C72 C 0.471(5) 0.832(3) 0.458(4) 0.112(6) Uani 0.242(3) 1 d PU A 2
H72A H 0.4905 0.8722 0.4352 0.135 Uiso 0.242(3) 1 calc PR A 2
H72B H 0.4096 0.8138 0.4052 0.135 Uiso 0.242(3) 1 calc PR A 2
C73 C 0.558(5) 0.784(4) 0.488(4) 0.122(12) Uani 0.242(3) 1 d PU A 2
H73A H 0.6226 0.8061 0.5258 0.183 Uiso 0.242(3) 1 calc PR A 2
H73B H 0.5601 0.7651 0.4325 0.183 Uiso 0.242(3) 1 calc PR A 2
H73C H 0.5465 0.7495 0.5249 0.183 Uiso 0.242(3) 1 calc PR A 2
C74 C 0.304(4) 0.767(2) 0.510(3) 0.127(7) Uani 0.242(3) 1 d PU A 2
H74A H 0.2352 0.7745 0.5075 0.153 Uiso 0.242(3) 1 calc PR A 2
H74B H 0.2957 0.7678 0.4452 0.153 Uiso 0.242(3) 1 calc PR A 2
C75 C 0.334(4) 0.704(3) 0.545(4) 0.146(12) Uani 0.242(3) 1 d PU A 2
H75A H 0.4084 0.6993 0.5671 0.219 Uiso 0.242(3) 1 calc PR A 2
H75B H 0.2987 0.6723 0.4944 0.219 Uiso 0.242(3) 1 calc PR A 2
H75C H 0.3158 0.6956 0.5962 0.219 Uiso 0.242(3) 1 calc PR A 2
C76 C 0.422(3) 0.807(2) 0.724(3) 0.121(8) Uani 0.242(3) 1 d PU A 2
H76A H 0.4447 0.8284 0.7850 0.182 Uiso 0.242(3) 1 calc PR A 2
H76B H 0.4779 0.7809 0.7234 0.182 Uiso 0.242(3) 1 calc PR A 2
H76C H 0.3634 0.7784 0.7139 0.182 Uiso 0.242(3) 1 calc PR A 2
Cl1 Cl 0.62456(17) 0.95535(16) 0.87671(14) 0.0636(7) Uani 0.758(3) 1 d P A 1
Cl2 Cl 0.4003(2) 1.08562(14) 0.62786(18) 0.0719(7) Uani 0.758(3) 1 d P A 1
Cl3 Cl 0.3722(7) 1.0435(7) 0.6223(6) 0.092(3) Uani 0.242(3) 1 d P A 2
Cl4 Cl 0.6039(11) 0.9110(5) 0.8726(7) 0.105(4) Uani 0.242(3) 1 d P A 2
N1 N 0.6314(7) 1.0429(4) 0.7246(6) 0.062(2) Uani 0.758(3) 1 d P A 1
N2 N 0.4729(5) 0.9476(3) 0.6708(4) 0.0465(15) Uani 0.758(3) 1 d P A 1
N3 N 0.4018(5) 0.9884(4) 0.7761(5) 0.0529(19) Uani 0.758(3) 1 d P A 1
N4 N 0.5389(6) 1.0965(4) 0.8417(5) 0.061(2) Uani 0.758(3) 1 d P A 1
N5 N 0.373(4) 0.960(2) 0.773(3) 0.107(5) Uani 0.242(3) 1 d PU A 2
N6 N 0.529(2) 1.0537(18) 0.828(2) 0.094(5) Uani 0.242(3) 1 d PDU A 2
N7 N 0.601(3) 1.0110(19) 0.724(2) 0.092(5) Uani 0.242(3) 1 d PU A 2
N8 N 0.465(3) 0.905(2) 0.663(3) 0.105(5) Uani 0.242(3) 1 d PU A 2
Rh1 Rh 0.51434(6) 1.02183(5) 0.75376(4) 0.0552(3) Uani 0.758(3) 1 d P A 1
Rh2 Rh 0.4840(3) 0.9756(2) 0.74538(19) 0.0854(15) Uani 0.242(3) 1 d P A 2
C80 C 0.3216(9) 0.5976(6) 0.8402(8) 0.130(4) Uani 1 1 d . . .
H80A H 0.2924 0.5914 0.8854 0.156 Uiso 1 1 calc R B 3
H80B H 0.2989 0.5603 0.7964 0.156 Uiso 1 1 calc R B 3
Cl5 Cl 0.2680(5) 0.6686(2) 0.7758(3) 0.171(3) Uani 0.721(7) 1 d P C 3
Cl6 Cl 0.4480(4) 0.5944(5) 0.8984(5) 0.192(4) Uani 0.721(7) 1 d PU C 3
Cl5' Cl 0.4198(17) 0.6498(12) 0.8536(15) 0.204(8) Uani 0.279(7) 1 d PU C 4
Cl6' Cl 0.4236(13) 0.5308(12) 0.9116(14) 0.199(7) Uani 0.279(7) 1 d PU C 4
C81 C 0.8315(13) 0.8897(13) 0.8544(16) 0.283(14) Uani 1 1 d . . .
H81A H 0.8071 0.8854 0.9034 0.339 Uiso 1 1 calc R D 3
H81B H 0.8016 0.9304 0.8201 0.339 Uiso 1 1 calc R D 3
Cl7 Cl 0.9567(9) 0.8996(8) 0.9078(12) 0.291(6) Uani 0.643(10) 1 d PU E 3
Cl8 Cl 0.7834(13) 0.8309(6) 0.7827(8) 0.322(8) Uani 0.643(10) 1 d P E 3
Cl7' Cl 0.9224(12) 0.9655(11) 0.9160(14) 0.237(8) Uani 0.357(10) 1 d PU E 4
Cl8' Cl 0.912(2) 0.8504(12) 0.8385(19) 0.262(9) Uani 0.357(10) 1 d PU E 4

loop_
_atom_site_aniso_label
_atom_site_aniso_U_11
_atom_site_aniso_U_22
_atom_site_aniso_U_33
_atom_site_aniso_U_23
_atom_site_aniso_U_13
_atom_site_aniso_U_12
C1 0.098(8) 0.075(6) 0.081(7) -0.014(5) 0.072(7) -0.032(6)
C2 0.055(5) 0.103(8) 0.052(5) 0.001(5) 0.035(5) -0.021(5)
C3 0.049(5) 0.078(6) 0.033(4) 0.007(4) 0.025(4) 0.000(4)
C4 0.051(5) 0.057(5) 0.045(4) -0.006(4) 0.032(4) -0.006(4)
C5 0.050(5) 0.071(6) 0.024(3) 0.003(4) 0.026(4) -0.002(4)
C6 0.046(5) 0.062(5) 0.036(4) -0.003(3) 0.025(3) -0.007(4)
C7 0.048(5) 0.064(6) 0.025(4) -0.005(3) 0.013(4) 0.002(4)
C8 0.038(4) 0.070(5) 0.026(3) -0.003(4) -0.003(3) -0.001(4)
C9 0.049(4) 0.053(4) 0.020(3) -0.014(3) 0.011(3) -0.031(3)
C10 0.031(4) 0.060(5) 0.036(4) -0.005(3) 0.013(3) -0.027(3)
C11 0.031(4) 0.067(5) 0.032(4) 0.005(3) 0.009(3) -0.006(3)
C12 0.037(6) 0.078(6) 0.030(4) 0.012(4) 0.006(4) -0.001(5)
C13 0.030(4) 0.067(6) 0.032(3) -0.007(4) 0.016(3) -0.013(3)
C14 0.041(5) 0.090(7) 0.020(4) -0.001(4) 0.020(4) 0.001(5)
C15 0.051(5) 0.072(6) 0.044(4) -0.015(4) 0.031(4) -0.013(5)
C16 0.060(5) 0.072(6) 0.036(5) -0.009(4) 0.024(4) -0.008(5)
C17 0.084(6) 0.062(5) 0.043(4) -0.022(4) 0.031(4) -0.016(5)
C18 0.086(7) 0.096(8) 0.066(6) -0.044(6) 0.052(6) -0.052(6)
C19 0.097(8) 0.151(11) 0.109(9) -0.076(8) 0.077(7) -0.069(8)
C20 0.081(7) 0.128(10) 0.074(7) -0.007(7) 0.053(6) -0.034(7)
C21 0.131(14) 0.24(2) 0.141(15) 0.042(15) 0.026(11) -0.091(15)
C22 0.055(5) 0.115(8) 0.037(5) 0.000(5) 0.033(4) 0.000(5)
C23 0.077(10) 0.15(2) 0.083(14) 0.006(13) 0.037(9) 0.039(11)
C24 0.060(6) 0.077(6) 0.050(6) -0.009(5) 0.024(5) 0.005(5)
C25 0.095(9) 0.093(8) 0.080(9) -0.015(7) 0.037(8) 0.022(7)
C26 0.058(5) 0.064(6) 0.059(5) -0.018(4) 0.015(4) -0.010(4)
C27 0.093(9) 0.079(8) 0.168(14) 0.027(9) 0.054(9) -0.010(7)
C28 0.056(5) 0.095(7) 0.078(6) -0.016(5) 0.040(5) -0.026(5)
C29 0.044(6) 0.178(14) 0.156(13) -0.093(12) 0.012(7) -0.014(7)
C30 0.047(5) 0.085(8) 0.053(6) -0.004(5) 0.023(4) -0.011(5)
C31 0.062(6) 0.126(13) 0.072(8) 0.002(8) 0.041(6) 0.011(8)
C32 0.056(5) 0.070(6) 0.030(4) -0.007(4) 0.017(4) 0.003(4)
C33 0.085(8) 0.109(9) 0.069(7) 0.008(7) 0.040(6) 0.029(6)
C34 0.097(8) 0.086(7) 0.079(7) -0.022(6) 0.059(6) -0.021(6)
C35 0.116(11) 0.131(13) 0.123(12) -0.016(10) 0.037(10) -0.001(10)
C36 0.131(10) 0.105(9) 0.077(7) -0.017(6) 0.053(7) -0.040(8)
C41 0.102(10) 0.137(12) 0.098(10) -0.007(8) 0.045(8) -0.014(8)
C42 0.103(10) 0.140(12) 0.100(11) 0.000(9) 0.046(8) -0.013(8)
C43 0.100(10) 0.137(12) 0.094(11) 0.004(9) 0.046(8) -0.007(9)
C44 0.098(10) 0.132(12) 0.090(10) -0.001(9) 0.045(8) -0.006(8)
C45 0.094(10) 0.127(12) 0.088(11) -0.002(9) 0.039(8) 0.002(8)
C46 0.088(9) 0.117(11) 0.086(10) -0.006(8) 0.032(7) 0.003(8)
C47 0.090(10) 0.118(11) 0.086(10) -0.009(8) 0.026(8) 0.007(8)
C48 0.086(9) 0.113(11) 0.085(10) -0.007(8) 0.021(8) 0.001(7)
C49 0.078(9) 0.111(10) 0.078(9) -0.003(7) 0.022(7) -0.002(7)
C50 0.078(9) 0.117(10) 0.082(9) -0.002(8) 0.026(7) -0.004(7)
C51 0.078(9) 0.121(11) 0.088(10) 0.005(8) 0.027(7) -0.006(8)
C52 0.075(10) 0.125(11) 0.083(10) 0.005(9) 0.029(7) -0.003(8)
C53 0.074(9) 0.124(11) 0.080(9) -0.002(8) 0.033(7) -0.003(7)
C54 0.083(10) 0.129(11) 0.081(10) -0.010(8) 0.035(8) -0.006(8)
C55 0.091(9) 0.132(11) 0.086(10) -0.016(9) 0.039(8) -0.012(8)
C56 0.094(10) 0.136(12) 0.092(10) -0.020(9) 0.036(8) -0.010(8)
C57 0.099(10) 0.139(12) 0.102(10) -0.018(9) 0.038(8) -0.018(8)
C58 0.100(9) 0.139(11) 0.098(9) -0.012(8) 0.044(8) -0.019(8)
C59 0.101(9) 0.141(12) 0.103(10) -0.013(9) 0.045(8) -0.021(9)
C61 0.12(2) 0.14(2) 0.14(2) 0.011(16) 0.041(18) -0.024(14)
C60 0.107(12) 0.146(14) 0.109(13) 0.004(11) 0.049(10) -0.017(10)
C62 0.100(13) 0.139(16) 0.092(13) 0.010(11) 0.046(10) -0.001(12)
C63 0.11(2) 0.15(2) 0.08(2) 0.001(18) 0.032(16) 0.010(16)
C64 0.094(12) 0.122(13) 0.091(13) -0.011(10) 0.025(10) 0.013(10)
C65 0.107(19) 0.13(2) 0.11(2) -0.017(17) 0.022(16) 0.026(15)
C66 0.093(12) 0.114(12) 0.096(12) -0.005(10) 0.016(10) -0.006(9)
C67 0.12(2) 0.122(16) 0.12(2) 0.012(16) 0.021(17) -0.004(13)
C68 0.087(11) 0.124(13) 0.103(13) 0.010(11) 0.021(10) -0.014(9)
C69 0.109(14) 0.12(2) 0.12(2) 0.000(17) -0.015(15) -0.019(14)
C70 0.073(12) 0.127(14) 0.083(13) 0.009(11) 0.027(9) -0.007(10)
C71 0.07(2) 0.12(2) 0.07(2) 0.007(19) 0.029(15) -0.011(15)
C72 0.095(13) 0.139(15) 0.095(13) -0.024(11) 0.035(10) 0.000(11)
C73 0.094(19) 0.16(2) 0.10(2) -0.02(2) 0.028(15) 0.007(15)
C74 0.107(13) 0.140(13) 0.116(13) -0.018(10) 0.032(11) -0.021(10)
C75 0.12(2) 0.141(13) 0.14(2) -0.013(17) 0.021(19) -0.021(16)
C76 0.110(16) 0.142(17) 0.107(12) -0.005(12) 0.043(15) -0.020(11)
Cl1 0.0587(12) 0.103(2) 0.0400(10) -0.0184(12) 0.0320(9) -0.0246(13)
Cl2 0.113(2) 0.0745(17) 0.0596(14) -0.0098(12) 0.0663(15) -0.0131(15)
Cl3 0.081(6) 0.153(10) 0.048(4) -0.007(5) 0.033(4) -0.023(6)
Cl4 0.194(12) 0.078(6) 0.075(6) 0.012(5) 0.088(7) 0.026(7)
N1 0.081(5) 0.076(5) 0.059(4) -0.025(4) 0.058(4) -0.038(4)
N2 0.068(4) 0.054(4) 0.023(3) -0.017(3) 0.025(3) -0.016(3)
N3 0.057(4) 0.079(5) 0.041(3) -0.018(3) 0.039(3) -0.030(3)
N4 0.090(6) 0.069(5) 0.045(4) -0.022(3) 0.048(4) -0.026(4)
N5 0.099(10) 0.133(12) 0.093(11) -0.007(9) 0.045(8) -0.010(9)
N6 0.081(9) 0.107(11) 0.085(10) -0.003(8) 0.029(7) 0.001(8)
N7 0.073(9) 0.119(11) 0.080(9) -0.006(8) 0.029(7) -0.004(8)
N8 0.095(10) 0.136(12) 0.087(10) -0.014(9) 0.042(8) -0.015(8)
Rh1 0.0741(5) 0.0713(6) 0.0448(4) -0.0269(3) 0.0488(3) -0.0366(4)
Rh2 0.105(2) 0.101(3) 0.0754(19) -0.0198(16) 0.0630(17) -0.0321(19)
C80 0.137(10) 0.155(11) 0.120(9) -0.037(8) 0.076(8) -0.036(8)
Cl5 0.280(8) 0.141(4) 0.103(3) 0.001(3) 0.094(4) -0.059(4)
Cl6 0.096(3) 0.289(11) 0.172(6) -0.096(7) 0.040(4) -0.025(5)
Cl5' 0.183(14) 0.255(18) 0.184(14) -0.005(13) 0.091(11) -0.063(13)
Cl6' 0.125(10) 0.250(17) 0.193(12) -0.081(13) 0.041(9) -0.002(11)
C81 0.134(13) 0.42(3) 0.31(3) -0.20(3) 0.122(16) -0.025(18)
Cl7 0.188(9) 0.284(15) 0.357(14) 0.036(12) 0.079(9) 0.014(9)
Cl8 0.40(2) 0.302(13) 0.227(11) -0.076(10) 0.101(12) 0.109(13)
Cl7' 0.148(10) 0.295(19) 0.266(14) 0.060(15) 0.089(10) 0.009(11)
Cl8' 0.222(16) 0.262(18) 0.297(19) 0.017(14) 0.109(14) 0.101(13)

loop_
_atom_type_symbol
_atom_type_description
_atom_type_scat_dispersion_real
_atom_type_scat_dispersion_imag
_atom_type_scat_source
C C 0.0033 0.0016 'International Tables Vol C Tables 4.2.6.8 and 6.1.1.4'
H H 0.0000 0.0000 'International Tables Vol C Tables 4.2.6.8 and 6.1.1.4'
N N 0.0061 0.0033 'International Tables Vol C Tables 4.2.6.8 and 6.1.1.4'
Rh Rh -1.1178 0.9187 'International Tables Vol C Tables 4.2.6.8 and 6.1.1.4'
Cl Cl 0.1484 0.1585 'International Tables Vol C Tables 4.2.6.8 and 6.1.1.4'

loop_
_geom_angle_atom_site_label_1
_geom_angle_atom_site_label_2
_geom_angle_atom_site_label_3
_geom_angle
N1 C1 C19 118.9(9)
N1 C1 C2 108.1(9)
C19 C1 C2 132.2(9)
C3 C2 C1 106.2(9)
C3 C2 C20 130.7(9)
C1 C2 C20 123.0(9)
C2 C3 C4 109.3(8)
C2 C3 C22 127.2(10)
C4 C3 C22 123.4(8)
N1 C4 C5 127.1(9)
N1 C4 C3 105.6(8)
C5 C4 C3 127.2(7)
C4 C5 C6 125.3(8)
N2 C6 C7 108.1(7)
N2 C6 C5 120.6(8)
C7 C6 C5 131.3(7)
C8 C7 C6 108.0(7)
C8 C7 C24 126.5(10)
C6 C7 C24 125.5(9)
C7 C8 C9 106.3(8)
C7 C8 C26 127.2(9)
C9 C8 C26 126.4(8)
N2 C9 C8 107.6(7)
N2 C9 C10 110.6(6)
C8 C9 C10 141.8(7)
N3 C10 C9 113.1(6)
N3 C10 C11 107.4(7)
C9 C10 C11 139.4(8)
C12 C11 C10 106.0(7)
C12 C11 C28 127.0(9)
C10 C11 C28 127.0(8)
C11 C12 C13 108.4(9)
C11 C12 C30 126.2(10)
C13 C12 C30 125.3(12)
C14 C13 N3 121.1(8)
C14 C13 C12 133.1(10)
N3 C13 C12 105.6(8)
C13 C14 C15 128.5(9)
N4 C15 C16 108.3(8)
N4 C15 C14 123.4(9)
C16 C15 C14 128.3(8)
C17 C16 C15 108.2(9)
C17 C16 C32 128.3(9)
C15 C16 C32 123.5(8)
C16 C17 C34 128.5(8)
C16 C17 C18 107.6(8)
C34 C17 C18 123.9(8)
N4 C18 C19 115.9(9)
N4 C18 C17 103.9(7)
C19 C18 C17 121.3(9)
N4 C18 C36 108.8(9)
C19 C18 C36 98.1(9)
C17 C18 C36 108.2(9)
C1 C19 C18 128.4(10)
C21 C20 C2 114.0(12)
C3 C22 C23 108.9(17)
C7 C24 C25 113.9(9)
C27 C26 C8 112.2(8)
C11 C28 C29 111.9(10)
C12 C30 C31 113.2(11)
C33 C32 C16 112.2(8)
C35 C34 C17 114.5(11)
N5 C41 C59 128(6)
N5 C41 C42 111(5)
C59 C41 C42 121(5)
C43 C42 C60 134(6)
C43 C42 C41 92(5)
C60 C42 C41 132(5)
C44 C43 C42 125(9)
C44 C43 C62 113(8)
C42 C43 C62 122(7)
C43 C44 N5 105(7)
C43 C44 C45 136(8)
N5 C44 C45 116(6)
C46 C45 C44 125(9)
C45 C46 C47 125(6)
C45 C46 N6 127(6)
C47 C46 N6 108(5)
C46 C47 C48 111(5)
C46 C47 C64 130(6)
C48 C47 C64 119(6)
C47 C48 C66 146(6)
C47 C48 C49 101(4)
C66 C48 C49 112(4)
N6 C49 C50 113(4)
N6 C49 C48 107(4)
C50 C49 C48 140(4)
N7 C50 C49 110(4)
N7 C50 C51 107(4)
C49 C50 C51 142(5)
C68 C51 C52 138(6)
C68 C51 C50 124(5)
C52 C51 C50 95(4)
C51 C52 C53 127(6)
C51 C52 C70 113(6)
C53 C52 C70 120(5)
C54 C53 C52 157(8)
C54 C53 N7 113(5)
C52 C53 N7 89(5)
C53 C54 C55 156(7)
C56 C55 C54 141(6)
C56 C55 N8 117(7)
C54 C55 N8 102(6)
C55 C56 C57 109(7)
C55 C56 C72 120(6)
C57 C56 C72 132(6)
C56 C57 C58 103(5)
C56 C57 C74 122(5)
C58 C57 C74 135(5)
N8 C58 C57 110(5)
N8 C58 C59 123(5)
C57 C58 C59 111(4)
N8 C58 C76 111(4)
C57 C58 C76 105(5)
C59 C58 C76 94(4)
C41 C59 C58 114(4)
C61 C60 C42 109(4)
C63 C62 C43 116(6)
C47 C64 C65 121(5)
C67 C66 C48 114(4)
C51 C68 C69 126(4)
C71 C70 C52 126(7)
C56 C72 C73 113(5)
C75 C74 C57 120(4)
C1 N1 C4 110.6(8)
C1 N1 Rh1 127.1(7)
C4 N1 Rh1 122.3(7)
C9 N2 C6 109.9(7)
C9 N2 Rh1 119.2(5)
C6 N2 Rh1 130.6(6)
C10 N3 C13 112.3(6)
C10 N3 Rh1 118.0(5)
C13 N3 Rh1 128.5(5)
C15 N4 C18 111.8(7)
C15 N4 Rh1 122.8(6)
C18 N4 Rh1 123.9(6)
C41 N5 C44 106(5)
C41 N5 Rh2 123(5)
C44 N5 Rh2 130(5)
C49 N6 C46 113(4)
C49 N6 Rh2 121(3)
C46 N6 Rh2 125(3)
C50 N7 C53 121(4)
C50 N7 Rh2 120(3)
C53 N7 Rh2 119(3)
C58 N8 C55 102(4)
C58 N8 Rh2 122(4)
C55 N8 Rh2 134(4)
N2 Rh1 N3 79.1(3)
N2 Rh1 N1 93.1(3)
N3 Rh1 N1 171.5(3)
N2 Rh1 N4 171.9(3)
N3 Rh1 N4 92.9(3)
N1 Rh1 N4 95.0(3)
N2 Rh1 Cl1 90.2(2)
N3 Rh1 Cl1 87.7(3)
N1 Rh1 Cl1 89.0(3)
N4 Rh1 Cl1 91.0(2)
N2 Rh1 Cl2 88.1(2)
N3 Rh1 Cl2 91.2(3)
N1 Rh1 Cl2 91.9(3)
N4 Rh1 Cl2 90.6(3)
Cl1 Rh1 Cl2 178.12(10)
N5 Rh2 N8 99(2)
N5 Rh2 N6 93.0(19)
N8 Rh2 N6 168.4(15)
N5 Rh2 N7 168.3(18)
N8 Rh2 N7 92.4(16)
N6 Rh2 N7 76.1(14)
N5 Rh2 Cl3 87.2(15)
N8 Rh2 Cl3 92.3(12)
N6 Rh2 Cl3 88.8(9)
N7 Rh2 Cl3 88.2(10)
N5 Rh2 Cl4 94.7(15)
N8 Rh2 Cl4 89.5(12)
N6 Rh2 Cl4 89.0(9)
N7 Rh2 Cl4 89.5(10)
Cl3 Rh2 Cl4 177.1(5)
Cl6 C80 Cl5' 45.7(8)
Cl6 C80 Cl5 117.2(8)
Cl5' C80 Cl5 71.5(10)
Cl6 C80 Cl6' 44.2(7)
Cl5' C80 Cl6' 89.7(12)
Cl5 C80 Cl6' 160.5(10)
Cl8' C81 Cl8 66.8(14)
Cl8' C81 Cl7 53.3(11)
Cl8 C81 Cl7 120.0(14)
Cl8' C81 Cl7' 96.3(16)
Cl8 C81 Cl7' 158.2(15)
Cl7 C81 Cl7' 46.4(9)

loop_
_geom_bond_atom_site_label_1
_geom_bond_atom_site_label_2
_geom_bond_distance
C1 N1 1.344(13)
C1 C19 1.446(14)
C1 C2 1.489(11)
C2 C3 1.346(13)
C2 C20 1.510(15)
C3 C4 1.473(12)
C3 C22 1.530(10)
C4 N1 1.392(10)
C4 C5 1.416(13)
C5 C6 1.441(11)
C6 N2 1.358(9)
C6 C7 1.421(13)
C7 C8 1.373(13)
C7 C24 1.498(12)
C8 C9 1.454(12)
C8 C26 1.506(13)
C9 N2 1.354(10)
C9 C10 1.465(11)
C10 N3 1.342(11)
C10 C11 1.472(10)
C11 C12 1.398(17)
C11 C28 1.484(12)
C12 C13 1.455(12)
C12 C30 1.510(15)
C13 C14 1.35(2)
C13 N3 1.383(10)
C14 C15 1.468(19)
C15 N4 1.367(10)
C15 C16 1.443(13)
C16 C17 1.372(13)
C16 C32 1.514(11)
C17 C34 1.498(13)
C17 C18 1.524(11)
C18 N4 1.397(11)
C18 C19 1.497(14)
C18 C36 1.640(17)
C20 C21 1.39(2)
C22 C23 1.55(2)
C24 C25 1.533(17)
C26 C27 1.485(14)
C28 C29 1.536(17)
C30 C31 1.533(19)
C32 C33 1.511(14)
C34 C35 1.388(17)
C41 N5 1.32(6)
C41 C59 1.48(6)
C41 C42 1.63(7)
C42 C43 1.31(9)
C42 C60 1.48(6)
C43 C44 1.30(8)
C43 C62 1.60(9)
C44 N5 1.43(8)
C44 C45 1.58(11)
C45 C46 1.30(10)
C46 C47 1.38(7)
C46 N6 1.38(2)
C47 C48 1.39(7)
C47 C64 1.41(6)
C48 C66 1.57(6)
C48 C49 1.58(7)
C49 N6 1.25(5)
C49 C50 1.53(6)
C50 N7 1.31(6)
C50 C51 1.58(7)
C51 C68 1.39(6)
C51 C52 1.43(7)
C52 C53 1.44(7)
C52 C70 1.61(7)
C53 C54 1.18(7)
C53 N7 1.54(7)
C54 C55 1.38(7)
C55 C56 1.24(7)
C55 N8 1.41(6)
C56 C57 1.42(8)
C56 C72 1.45(7)
C57 C58 1.47(7)
C57 C74 1.48(6)
C58 N8 1.39(6)
C58 C59 1.49(6)
C58 C76 1.57(7)
C61 C60 1.37(6)
C62 C63 1.51(9)
C64 C65 1.48(7)
C66 C67 1.41(5)
C68 C69 1.54(2)
C70 C71 1.50(2)
C72 C73 1.51(8)
C74 C75 1.40(6)
Cl1 Rh1 2.348(3)
Cl2 Rh1 2.360(3)
Cl3 Rh2 2.374(12)
Cl4 Rh2 2.409(11)
N1 Rh1 1.991(7)
N2 Rh1 1.935(6)
N3 Rh1 1.941(6)
N4 Rh1 2.002(7)
N5 Rh2 1.88(4)
N6 Rh2 2.00(4)
N7 Rh2 2.00(4)
N8 Rh2 1.90(4)
C80 Cl6 1.651(13)
C80 Cl5' 1.72(2)
C80 Cl5 1.759(14)
C80 Cl6' 1.97(2)
C81 Cl8' 1.53(2)
C81 Cl8 1.60(2)
C81 Cl7 1.64(2)
C81 Cl7' 2.00(3)

loop_
_geom_torsion_atom_site_label_1
_geom_torsion_atom_site_label_2
_geom_torsion_atom_site_label_3
_geom_torsion_atom_site_label_4
_geom_torsion
N1 C1 C2 C3 -3.5(12)
C19 C1 C2 C3 -172.7(14)
N1 C1 C2 C20 -179.9(10)
C19 C1 C2 C20 11(2)
C1 C2 C3 C4 0.6(11)
C20 C2 C3 C4 176.7(11)
C1 C2 C3 C22 -177.1(10)
C20 C2 C3 C22 -1.0(18)
C2 C3 C4 N1 2.3(11)
C22 C3 C4 N1 -179.9(9)
C2 C3 C4 C5 -174.0(9)
C22 C3 C4 C5 3.8(14)
N1 C4 C5 C6 -1.0(15)
C3 C4 C5 C6 174.5(9)
C4 C5 C6 N2 3.1(14)
C4 C5 C6 C7 -175.9(9)
N2 C6 C7 C8 0.6(10)
C5 C6 C7 C8 179.8(9)
N2 C6 C7 C24 -177.3(8)
C5 C6 C7 C24 1.8(15)
C6 C7 C8 C9 1.3(9)
C24 C7 C8 C9 179.2(8)
C6 C7 C8 C26 -175.0(8)
C24 C7 C8 C26 3.0(14)
C7 C8 C9 N2 -2.8(9)
C26 C8 C9 N2 173.5(7)
C7 C8 C9 C10 176.8(10)
C26 C8 C9 C10 -6.9(16)
N2 C9 C10 N3 2.8(10)
C8 C9 C10 N3 -176.9(10)
N2 C9 C10 C11 -172.4(9)
C8 C9 C10 C11 8.0(18)
N3 C10 C11 C12 -3.9(9)
C9 C10 C11 C12 171.4(10)
N3 C10 C11 C28 175.3(8)
C9 C10 C11 C28 -9.4(16)
C10 C11 C12 C13 1.3(10)
C28 C11 C12 C13 -177.9(9)
C10 C11 C12 C30 178.7(10)
C28 C11 C12 C30 -0.5(16)
C11 C12 C13 C14 -173.4(14)
C30 C12 C13 C14 9(2)
C11 C12 C13 N3 1.6(11)
C30 C12 C13 N3 -175.8(10)
N3 C13 C14 C15 6(2)
C12 C13 C14 C15 -179.3(12)
C13 C14 C15 N4 0(2)
C13 C14 C15 C16 178.1(13)
N4 C15 C16 C17 -4.2(12)
C14 C15 C16 C17 177.2(12)
N4 C15 C16 C32 176.1(9)
C14 C15 C16 C32 -2.6(18)
C15 C16 C17 C34 -175.3(10)
C32 C16 C17 C34 4.3(18)
C15 C16 C17 C18 5.8(12)
C32 C16 C17 C18 -174.6(10)
C16 C17 C18 N4 -5.2(13)
C34 C17 C18 N4 175.8(10)
C16 C17 C18 C19 -137.8(11)
C34 C17 C18 C19 43.2(17)
C16 C17 C18 C36 110.3(9)
C34 C17 C18 C36 -68.7(13)
N1 C1 C19 C18 -25(2)
C2 C1 C19 C18 143.1(13)
N4 C18 C19 C1 43(2)
C17 C18 C19 C1 170.0(12)
C36 C18 C19 C1 -72.9(15)
C3 C2 C20 C21 96.9(17)
C1 C2 C20 C21 -87.6(15)
C2 C3 C22 C23 95(2)
C4 C3 C22 C23 -82(2)
C8 C7 C24 C25 -104.0(13)
C6 C7 C24 C25 73.6(14)
C7 C8 C26 C27 83.8(13)
C9 C8 C26 C27 -91.8(12)
C12 C11 C28 C29 97.6(12)
C10 C11 C28 C29 -81.4(12)
C11 C12 C30 C31 -103.6(13)
C13 C12 C30 C31 73.4(14)
C17 C16 C32 C33 101.3(13)
C15 C16 C32 C33 -79.1(13)
C16 C17 C34 C35 -94.8(14)
C18 C17 C34 C35 84.0(15)
N5 C41 C42 C43 5(6)
C59 C41 C42 C43 -177(6)
N5 C41 C42 C60 174(5)
C59 C41 C42 C60 -8(8)
C60 C42 C43 C44 -177(7)
C41 C42 C43 C44 -9(9)
C60 C42 C43 C62 11(12)
C41 C42 C43 C62 180(7)
C42 C43 C44 N5 9(11)
C62 C43 C44 N5 -179(6)
C42 C43 C44 C45 168(8)
C62 C43 C44 C45 -20(14)
C43 C44 C45 C46 -175(9)
N5 C44 C45 C46 -18(12)
C44 C45 C46 C47 -173(6)
C44 C45 C46 N6 19(12)
C45 C46 C47 C48 -171(7)
N6 C46 C47 C48 -1(4)
C45 C46 C47 C64 2(9)
N6 C46 C47 C64 172(5)
C46 C47 C48 C66 166(6)
C64 C47 C48 C66 -8(8)
C46 C47 C48 C49 -2(3)
C64 C47 C48 C49 -176(4)
C47 C48 C49 N6 4(3)
C66 C48 C49 N6 -168(3)
C47 C48 C49 C50 -175(5)
C66 C48 C49 C50 12(6)
N6 C49 C50 N7 -3(5)
C48 C49 C50 N7 176(4)
N6 C49 C50 C51 164(5)
C48 C49 C50 C51 -17(9)
N7 C50 C51 C68 -165(4)
C49 C50 C51 C68 28(9)
N7 C50 C51 C52 -3(5)
C49 C50 C51 C52 -170(5)
C68 C51 C52 C53 165(6)
C50 C51 C52 C53 8(6)
C68 C51 C52 C70 -19(9)
C50 C51 C52 C70 -177(4)
C51 C52 C53 C54 173(14)
C70 C52 C53 C54 -2(18)
C51 C52 C53 N7 -8(6)
C70 C52 C53 N7 177(4)
C52 C53 C54 C55 169(12)
N7 C53 C54 C55 -10(19)
C53 C54 C55 C56 179(13)
C53 C54 C55 N8 6(18)
C54 C55 C56 C57 -172(8)
N8 C55 C56 C57 0(8)
C54 C55 C56 C72 11(14)
N8 C55 C56 C72 -177(5)
C55 C56 C57 C58 -1(7)
C72 C56 C57 C58 175(7)
C55 C56 C57 C74 -175(5)
C72 C56 C57 C74 1(10)
C56 C57 C58 N8 2(6)
C74 C57 C58 N8 175(5)
C56 C57 C58 C59 142(5)
C74 C57 C58 C59 -45(8)
C56 C57 C58 C76 -118(5)
C74 C57 C58 C76 55(8)
N5 C41 C59 C58 28(8)
C42 C41 C59 C58 -149(5)
N8 C58 C59 C41 -41(7)
C57 C58 C59 C41 -175(5)
C76 C58 C59 C41 77(5)
C43 C42 C60 C61 -100(8)
C41 C42 C60 C61 96(6)
C44 C43 C62 C63 85(9)
C42 C43 C62 C63 -102(9)
C46 C47 C64 C65 -69(8)
C48 C47 C64 C65 104(6)
C47 C48 C66 C67 -65(8)
C49 C48 C66 C67 103(5)
C52 C51 C68 C69 -67(10)
C50 C51 C68 C69 86(8)
C51 C52 C70 C71 116(8)
C53 C52 C70 C71 -68(9)
C55 C56 C72 C73 84(9)
C57 C56 C72 C73 -92(8)
C56 C57 C74 C75 95(7)
C58 C57 C74 C75 -77(9)
C19 C1 N1 C4 175.9(11)
C2 C1 N1 C4 5.1(12)
C19 C1 N1 Rh1 -4.9(16)
C2 C1 N1 Rh1 -175.8(7)
C5 C4 N1 C1 171.7(10)
C3 C4 N1 C1 -4.6(11)
C5 C4 N1 Rh1 -7.5(14)
C3 C4 N1 Rh1 176.2(6)
C8 C9 N2 C6 3.3(9)
C10 C9 N2 C6 -176.5(7)
C8 C9 N2 Rh1 178.0(5)
C10 C9 N2 Rh1 -1.7(9)
C7 C6 N2 C9 -2.5(9)
C5 C6 N2 C9 178.3(8)
C7 C6 N2 Rh1 -176.4(6)
C5 C6 N2 Rh1 4.4(12)
C9 C10 N3 C13 -171.5(7)
C11 C10 N3 C13 5.2(10)
C9 C10 N3 Rh1 -2.7(9)
C11 C10 N3 Rh1 174.0(5)
C14 C13 N3 C10 171.4(12)
C12 C13 N3 C10 -4.3(11)
C14 C13 N3 Rh1 4.1(16)
C12 C13 N3 Rh1 -171.7(7)
C16 C15 N4 C18 0.7(12)
C14 C15 N4 C18 179.4(12)
C16 C15 N4 Rh1 167.0(7)
C14 C15 N4 Rh1 -14.3(15)
C19 C18 N4 C15 138.3(11)
C17 C18 N4 C15 2.7(13)
C36 C18 N4 C15 -112.4(9)
C19 C18 N4 Rh1 -27.8(14)
C17 C18 N4 Rh1 -163.4(7)
C36 C18 N4 Rh1 81.5(10)
C59 C41 N5 C44 -179(5)
C42 C41 N5 C44 -1(6)
C59 C41 N5 Rh2 -4(8)
C42 C41 N5 Rh2 174(3)
C43 C44 N5 C41 -4(8)
C45 C44 N5 C41 -167(6)
C43 C44 N5 Rh2 -178(5)
C45 C44 N5 Rh2 18(9)
C50 C49 N6 C46 174(3)
C48 C49 N6 C46 -5(4)
C50 C49 N6 Rh2 5(4)
C48 C49 N6 Rh2 -175(2)
C45 C46 N6 C49 174(7)
C47 C46 N6 C49 4(4)
C45 C46 N6 Rh2 -17(8)
C47 C46 N6 Rh2 173(3)
C49 C50 N7 C53 170(4)
C51 C50 N7 C53 -1(5)
C49 C50 N7 Rh2 0(5)
C51 C50 N7 Rh2 -172(3)
C54 C53 N7 C50 -176(5)
C52 C53 N7 C50 5(5)
C54 C53 N7 Rh2 -5(7)
C52 C53 N7 Rh2 175(3)
C57 C58 N8 C55 -2(6)
C59 C58 N8 C55 -136(5)
C76 C58 N8 C55 114(5)
C57 C58 N8 Rh2 163(3)
C59 C58 N8 Rh2 28(7)
C76 C58 N8 Rh2 -82(5)
C56 C55 N8 C58 1(7)
C54 C55 N8 C58 176(5)
C56 C55 N8 Rh2 -160(5)
C54 C55 N8 Rh2 15(7)
C9 N2 Rh1 N3 0.3(6)
C6 N2 Rh1 N3 173.8(8)
C9 N2 Rh1 N1 177.0(6)
C6 N2 Rh1 N1 -9.5(8)
C9 N2 Rh1 N4 -10(2)
C6 N2 Rh1 N4 163.3(19)
C9 N2 Rh1 Cl1 88.0(6)
C6 N2 Rh1 Cl1 -98.6(7)
C9 N2 Rh1 Cl2 -91.2(6)
C6 N2 Rh1 Cl2 82.2(7)
C10 N3 Rh1 N2 1.4(6)
C13 N3 Rh1 N2 168.1(9)
C10 N3 Rh1 N1 -22(3)
C13 N3 Rh1 N1 145(2)
C10 N3 Rh1 N4 179.9(7)
C13 N3 Rh1 N4 -13.3(9)
C10 N3 Rh1 Cl1 -89.2(6)
C13 N3 Rh1 Cl1 77.5(8)
C10 N3 Rh1 Cl2 89.3(6)
C13 N3 Rh1 Cl2 -104.0(8)
C1 N1 Rh1 N2 -168.7(9)
C4 N1 Rh1 N2 10.3(8)
C1 N1 Rh1 N3 -146(2)
C4 N1 Rh1 N3 33(3)
C1 N1 Rh1 N4 12.3(10)
C4 N1 Rh1 N4 -168.6(8)
C1 N1 Rh1 Cl1 -78.6(9)
C4 N1 Rh1 Cl1 100.5(8)
C1 N1 Rh1 Cl2 103.1(9)
C4 N1 Rh1 Cl2 -77.9(8)
C15 N4 Rh1 N2 28(3)
C18 N4 Rh1 N2 -167.4(19)
C15 N4 Rh1 N3 17.7(8)
C18 N4 Rh1 N3 -177.7(9)
C15 N4 Rh1 N1 -159.2(8)
C18 N4 Rh1 N1 5.4(9)
C15 N4 Rh1 Cl1 -70.1(8)
C18 N4 Rh1 Cl1 94.5(9)
C15 N4 Rh1 Cl2 108.9(8)
C18 N4 Rh1 Cl2 -86.5(9)
C41 N5 Rh2 N8 -9(5)
C44 N5 Rh2 N8 165(5)
C41 N5 Rh2 N6 172(5)
C44 N5 Rh2 N6 -14(5)
C41 N5 Rh2 N7 150(7)
C44 N5 Rh2 N7 -36(12)
C41 N5 Rh2 Cl3 83(5)
C44 N5 Rh2 Cl3 -103(5)
C41 N5 Rh2 Cl4 -99(5)
C44 N5 Rh2 Cl4 75(5)
C58 N8 Rh2 N5 -3(4)
C55 N8 Rh2 N5 155(5)
C58 N8 Rh2 N6 174(6)
C55 N8 Rh2 N6 -27(10)
C58 N8 Rh2 N7 -179(4)
C55 N8 Rh2 N7 -20(5)
C58 N8 Rh2 Cl3 -91(4)
C55 N8 Rh2 Cl3 68(5)
C58 N8 Rh2 Cl4 92(4)
C55 N8 Rh2 Cl4 -110(5)
C49 N6 Rh2 N5 -180(3)
C46 N6 Rh2 N5 12(3)
C49 N6 Rh2 N8 3(9)
C46 N6 Rh2 N8 -165(7)
C49 N6 Rh2 N7 -4(3)
C46 N6 Rh2 N7 -172(3)
C49 N6 Rh2 Cl3 -92(3)
C46 N6 Rh2 Cl3 99(3)
C49 N6 Rh2 Cl4 86(3)
C46 N6 Rh2 Cl4 -82(3)
C50 N7 Rh2 N5 24(10)
C53 N7 Rh2 N5 -146(8)
C50 N7 Rh2 N8 -177(3)
C53 N7 Rh2 N8 13(3)
C50 N7 Rh2 N6 2(3)
C53 N7 Rh2 N6 -169(3)
C50 N7 Rh2 Cl3 91(3)
C53 N7 Rh2 Cl3 -79(3)
C50 N7 Rh2 Cl4 -87(3)
C53 N7 Rh2 Cl4 102(3)
